data_4034785
loop_
_publ_author_name
'Carroll, Anthony W.'
'Savaspun, Kongdech'
'Willis, Anthony C.'
'Hoshino, Masako'
'Kato, Atsushi'
'Pyne, Stephen G.'

_publ_section_title
;
 Total Synthesis of Natural Hyacinthacine C<sub>5</sub> and Six Related
 Hyacinthacine C<sub>5</sub> Epimers.
;
_journal_issue 10
_journal_name_full 'The Journal of organic chemistry'
_journal_page_first 5558
_journal_page_last 5576
_journal_paper_doi 10.1021/acs.joc.8b00585
_journal_volume 83
_journal_year 2018
_chemical_absolute_configuration ad
_chemical_compound_source ' from U of Wollongong '
_chemical_formula_moiety 'C27 H33 N O7, C2 H6 O'
_chemical_formula_sum 'C29 H39 N O8'
_chemical_formula_weight 529.63
_space_group_IT_number 1
_space_group_name_Hall 'P 1'
_space_group_name_H-M_alt 'P 1'
_symmetry_cell_setting triclinic
_symmetry_space_group_name_Hall 'P 1'
_symmetry_space_group_name_H-M 'P 1'
_atom_sites_solution_hydrogens difmap
_atom_sites_solution_primary direct
_audit_creation_date 16-04-20
_audit_creation_method CRYSTALS_ver_14.40
_audit_update_record
;
2016-03-20 - Report on C27 H33 N O7, C2 H5 O 
             by Anthony C. Willis
       for   Steve Pyne and Anthony Carroll

2016-03-20 - details of refinement in _refine_special_details below

2016-03-20 - passes checkcif tests with minor warnings 
 
;
_cell_angle_alpha 98.711(6)
_cell_angle_beta 101.123(4)
_cell_angle_gamma 92.413(4)
_cell_formula_units_Z 2
_cell_length_a 10.6785(4)
_cell_length_b 10.7888(7)
_cell_length_c 12.4332(8)
_cell_measurement_reflns_used 3928
_cell_measurement_temperature 150
_cell_measurement_theta_max 72
_cell_measurement_theta_min 4
_cell_volume 1385.53(14)
_computing_cell_refinement 'CrysAlisPro (Agilent Technologies, 2015)'
_computing_data_collection
;
CrysAlisPro, Agilent Technologies,
Version 1.171.37.35h (release 09-02-2015 CrysAlis171 .NET)
(compiled Feb 9 2015,16:26:32)
;
_computing_data_reduction 'CrysAlisPro (Agilent Technologies, 2015)'
_computing_molecular_graphics 'PLATON (Spek, 2008)'
_computing_publication_material 'CRYSTALS (Betteridge et al., 2003)'
_computing_structure_refinement 'CRYSTALS (Betteridge et al., 2003)'
_computing_structure_solution 'SIR92 (Altomare et al., 1994)'
_diffrn_ambient_temperature 150
_diffrn_measured_fraction_theta_full 0.998
_diffrn_measured_fraction_theta_max 0.995
_diffrn_measurement_device Area
_diffrn_measurement_device_type 'SuperNova, Dual, Cu at zero, EosS2'
_diffrn_measurement_method \w
_diffrn_radiation_monochromator mirror
_diffrn_radiation_source 'Supernova (Cu) X-ray Source'
_diffrn_radiation_type 'Cu K\a'
_diffrn_radiation_wavelength 1.54184
_diffrn_reflns_av_R_equivalents 0.061
_diffrn_reflns_limit_h_max 8
_diffrn_reflns_limit_h_min -13
_diffrn_reflns_limit_k_max 12
_diffrn_reflns_limit_k_min -13
_diffrn_reflns_limit_l_max 15
_diffrn_reflns_limit_l_min -15
_diffrn_reflns_number 16238
_diffrn_reflns_theta_full 71.318
_diffrn_reflns_theta_max 72.410
_diffrn_reflns_theta_min 3.672
_diffrn_standards_number 0
_exptl_absorpt_coefficient_mu 0.756
_exptl_absorpt_correction_T_max 0.97
_exptl_absorpt_correction_T_min 0.77
_exptl_absorpt_correction_type multi-scan
_exptl_absorpt_process_details
;
CrysAlisPro, Agilent Technologies,
Version 1.171.37.35h (release 09-02-2015 CrysAlis171 .NET)
(compiled Feb 9 2015,16:26:32)
Empirical absorption correction using spherical harmonics,
 implemented in SCALE3 ABSPACK scaling algorithm.
;
_exptl_crystal_colour colourless
_exptl_crystal_density_diffrn 1.269
_exptl_crystal_density_method 'not measured'
_exptl_crystal_description lath
_exptl_crystal_F_000 568
_exptl_crystal_size_max 0.311
_exptl_crystal_size_mid 0.100
_exptl_crystal_size_min 0.042
_refine_diff_density_max 0.32
_refine_diff_density_min -0.31
_refine_ls_abs_structure_details 'Flack (1983), 1601 Friedel-pairs'
_refine_ls_abs_structure_Flack 0.2(3)
_refine_ls_extinction_method None
_refine_ls_goodness_of_fit_ref 0.9928
_refine_ls_hydrogen_treatment constr
_refine_ls_matrix_type full
_refine_ls_number_parameters 686
_refine_ls_number_reflns 7063
_refine_ls_number_restraints 3
_refine_ls_R_factor_all 0.0637
_refine_ls_R_factor_gt 0.0539
_refine_ls_shift/su_max 0.0009516
_refine_ls_shift/su_mean 0.0001675
_refine_ls_structure_factor_coef Fsqd
_refine_ls_weighting_details
;
 Method= Modified Sheldrick 
 w=1/[\s^2^(F^2^) + ( 0.06P)^2^ + 0.51P] 
 ,where P=(max(Fo^2^,0) + 2Fc^2^)/3 
;
_refine_ls_weighting_scheme calc
_refine_ls_wR_factor_all 0.1340
_refine_ls_wR_factor_gt 0.1269
_refine_ls_wR_factor_ref 0.1340
_reflns_limit_h_max 8
_reflns_limit_h_min -13
_reflns_limit_k_max 12
_reflns_limit_k_min -13
_reflns_limit_l_max 15
_reflns_limit_l_min -15
_reflns_number_gt 6118
_reflns_number_total 7065
_reflns_threshold_expression I>2.0\s(I)
_oxford_diffrn_Wilson_B_factor 2.53
_oxford_diffrn_Wilson_scale 0.02
_oxford_refine_ls_r_factor_ref 0.0637
_oxford_refine_ls_scale 7.45(18)
_oxford_reflns_number_all 7063
_oxford_reflns_threshold_expression_ref I>-10.0\s(I)
_oxford_structure_analysis_title 'Z:\pyn1607SN\Tony_pyn1607SN_data At 9:18 on '
_cod_data_source_file jo8b00585_si_004.cif
_cod_data_source_block pyn1607SN
_cod_original_sg_symbol_Hall 'P 1 '
_cod_original_sg_symbol_H-M 'P 1 '
_cod_original_formula_sum 'C29 H39 N1 O8'
_cod_database_code 4034785

loop_
_symmetry_equiv_pos_as_xyz
x,y,z

loop_
_atom_site_label
_atom_site_type_symbol
_atom_site_fract_x
_atom_site_fract_y
_atom_site_fract_z
_atom_site_U_iso_or_equiv
_atom_site_occupancy
_atom_site_adp_type
_atom_site_refinement_flags_posn
O1 O 0.3277(2) 0.3988(3) 0.7479(2) 0.0240 1.0000 Uani .
O2 O 0.3888(3) 0.2051(3) 0.7683(3) 0.0365 1.0000 Uani .
O3 O 0.0361(3) 0.1714(3) 0.7006(3) 0.0298 1.0000 Uani .
O4 O 0.0503(2) 0.3661(2) 0.6539(2) 0.0223 1.0000 Uani .
O5 O 0.1147(2) 0.6096(3) 0.4338(2) 0.0286 1.0000 Uani .
O6 O 0.3911(2) 0.7352(3) 0.6462(2) 0.0278 1.0000 Uani .
O7 O 0.0488(2) 0.6285(3) 0.6396(2) 0.0235 1.0000 Uani .
O8 O 0.2531(3) 0.6137(4) 0.2656(3) 0.0434 1.0000 Uani .
O51 O 0.7183(2) 0.5675(3) 0.3152(2) 0.0248 1.0000 Uani .
O52 O 0.7830(3) 0.7603(3) 0.2886(2) 0.0394 1.0000 Uani .
O53 O 0.4671(3) 0.7755(3) 0.3826(3) 0.0317 1.0000 Uani .
O54 O 0.5057(2) 0.5867(3) 0.4332(2) 0.0244 1.0000 Uani .
O55 O 0.6641(3) 0.3325(3) 0.6329(2) 0.0301 1.0000 Uani .
O56 O 0.8396(3) 0.2427(3) 0.4146(2) 0.0288 1.0000 Uani .
O57 O 0.5046(2) 0.3267(3) 0.4320(2) 0.0233 1.0000 Uani .
O58 O 0.8250(3) 0.2220(4) 0.7895(3) 0.0422 1.0000 Uani .
N1 N 0.1570(3) 0.2158(3) 0.5723(3) 0.0228 1.0000 Uani .
N51 N 0.6582(3) 0.7437(3) 0.4991(3) 0.0228 1.0000 Uani .
C1 C 0.2172(3) 0.3341(3) 0.5573(3) 0.0200 1.0000 Uani .
C2 C 0.3459(3) 0.3467(4) 0.6397(3) 0.0216 1.0000 Uani .
C3 C 0.3749(3) 0.2087(4) 0.6521(3) 0.0265 1.0000 Uani .
C4 C 0.2551(3) 0.1246(4) 0.5885(3) 0.0242 1.0000 Uani .
C5 C 0.0801(3) 0.2436(3) 0.6479(3) 0.0227 1.0000 Uani .
C6 C 0.1130(3) 0.4228(3) 0.5764(3) 0.0196 1.0000 Uani .
C7 C 0.2687(4) 0.0567(4) 0.4757(3) 0.0344 1.0000 Uani .
C8 C 0.1560(3) 0.5604(3) 0.6182(3) 0.0198 1.0000 Uani .
C9 C 0.2129(3) 0.6137(3) 0.5291(3) 0.0201 1.0000 Uani .
C10 C 0.2746(3) 0.7461(4) 0.5709(3) 0.0233 1.0000 Uani .
C11 C 0.4576(4) 0.8535(4) 0.6933(3) 0.0263 1.0000 Uani .
C12 C 0.5782(3) 0.8350(4) 0.7725(3) 0.0249 1.0000 Uani .
C13 C 0.6638(4) 0.9391(4) 0.8199(3) 0.0333 1.0000 Uani .
C14 C 0.7776(4) 0.9250(5) 0.8927(4) 0.0427 1.0000 Uani .
C15 C 0.8057(4) 0.8088(5) 0.9184(4) 0.0412 1.0000 Uani .
C16 C 0.7206(4) 0.7050(5) 0.8734(4) 0.0376 1.0000 Uani .
C17 C 0.6068(4) 0.7187(4) 0.8002(3) 0.0304 1.0000 Uani .
C18 C 0.0438(4) 0.6520(4) 0.7558(3) 0.0275 1.0000 Uani .
C19 C 0.1386(4) 0.7562(4) 0.8216(3) 0.0255 1.0000 Uani .
C20 C 0.2536(4) 0.7313(4) 0.8842(3) 0.0335 1.0000 Uani .
C21 C 0.3418(4) 0.8282(5) 0.9437(4) 0.0385 1.0000 Uani .
C22 C 0.3145(4) 0.9520(4) 0.9396(3) 0.0344 1.0000 Uani .
C23 C 0.2014(4) 0.9788(4) 0.8763(4) 0.0343 1.0000 Uani .
C24 C 0.1132(4) 0.8820(4) 0.8177(3) 0.0303 1.0000 Uani .
C25 C 0.3974(3) 0.3301(4) 0.8266(3) 0.0245 1.0000 Uani .
C26 C 0.3287(4) 0.3311(5) 0.9222(4) 0.0392 1.0000 Uani .
C27 C 0.5347(4) 0.3828(5) 0.8640(4) 0.0374 1.0000 Uani .
C28 C 0.2156(5) 0.6524(5) 0.1603(4) 0.0428 1.0000 Uani .
C29 C 0.1688(6) 0.7818(6) 0.1705(6) 0.0642 1.0000 Uani .
C51 C 0.7237(3) 0.6283(3) 0.5112(3) 0.0203 1.0000 Uani .
C52 C 0.8007(3) 0.6197(4) 0.4187(3) 0.0232 1.0000 Uani .
C53 C 0.8283(3) 0.7577(4) 0.4036(3) 0.0275 1.0000 Uani .
C54 C 0.7467(4) 0.8379(4) 0.4733(3) 0.0268 1.0000 Uani .
C55 C 0.5394(3) 0.7095(4) 0.4332(3) 0.0257 1.0000 Uani .
C56 C 0.6097(3) 0.5349(3) 0.5023(3) 0.0216 1.0000 Uani .
C57 C 0.8268(5) 0.9089(4) 0.5814(4) 0.0390 1.0000 Uani .
C58 C 0.6248(3) 0.3988(4) 0.4555(3) 0.0210 1.0000 Uani .
C59 C 0.7210(3) 0.3437(4) 0.5395(3) 0.0213 1.0000 Uani .
C60 C 0.7612(3) 0.2190(4) 0.4902(3) 0.0243 1.0000 Uani .
C61 C 0.8789(3) 0.1319(4) 0.3591(3) 0.0259 1.0000 Uani .
C62 C 0.9609(3) 0.1621(4) 0.2793(3) 0.0260 1.0000 Uani .
C63 C 0.9960(4) 0.0638(5) 0.2081(4) 0.0387 1.0000 Uani .
C64 C 1.0771(5) 0.0875(5) 0.1364(4) 0.0448 1.0000 Uani .
C65 C 1.1239(4) 0.2081(5) 0.1371(4) 0.0423 1.0000 Uani .
C66 C 1.0867(4) 0.3072(5) 0.2062(4) 0.0383 1.0000 Uani .
C67 C 1.0042(4) 0.2834(4) 0.2767(3) 0.0318 1.0000 Uani .
C68 C 0.4443(3) 0.3071(4) 0.3167(3) 0.0272 1.0000 Uani .
C69 C 0.5030(3) 0.2067(4) 0.2480(3) 0.0272 1.0000 Uani .
C70 C 0.4867(4) 0.0815(4) 0.2608(3) 0.0285 1.0000 Uani .
C71 C 0.5436(4) -0.0120(4) 0.2019(3) 0.0335 1.0000 Uani .
C72 C 0.6183(4) 0.0179(5) 0.1283(4) 0.0365 1.0000 Uani .
C73 C 0.6352(4) 0.1417(5) 0.1146(4) 0.0391 1.0000 Uani .
C74 C 0.5789(4) 0.2370(4) 0.1749(4) 0.0341 1.0000 Uani .
C75 C 0.7471(4) 0.6360(4) 0.2320(3) 0.0277 1.0000 Uani .
C76 C 0.6262(5) 0.6371(5) 0.1461(4) 0.0414 1.0000 Uani .
C77 C 0.8562(5) 0.5813(5) 0.1835(4) 0.0457 1.0000 Uani .
C78 C 0.8734(4) 0.2729(6) 0.9024(4) 0.0453 1.0000 Uani .
C79 C 0.9430(5) 0.4002(5) 0.9177(5) 0.0513 1.0000 Uani .
H1 H 0.1452 0.6158 0.3786 0.0431 1.0000 Uiso R
H2 H 0.7139 0.3128 0.6862 0.0453 1.0000 Uiso R
H3 H 0.3194 0.6579 0.3004 0.0654 1.0000 Uiso R
H4 H 0.8918 0.2086 0.7659 0.0630 1.0000 Uiso R
H11 H 0.2306 0.3287 0.4806 0.0245 1.0000 Uiso R
H21 H 0.4158 0.3949 0.6180 0.0258 1.0000 Uiso R
H31 H 0.4520 0.1848 0.6261 0.0328 1.0000 Uiso R
H41 H 0.2324 0.0637 0.6349 0.0294 1.0000 Uiso R
H61 H 0.0485 0.4153 0.5059 0.0227 1.0000 Uiso R
H71 H 0.2881 0.1191 0.4305 0.0518 1.0000 Uiso R
H72 H 0.1909 0.0071 0.4408 0.0524 1.0000 Uiso R
H73 H 0.3378 0.0031 0.4844 0.0518 1.0000 Uiso R
H81 H 0.2228 0.5691 0.6872 0.0240 1.0000 Uiso R
H91 H 0.2799 0.5591 0.5103 0.0247 1.0000 Uiso R
H101 H 0.2908 0.7840 0.5074 0.0283 1.0000 Uiso R
H102 H 0.2191 0.7977 0.6083 0.0280 1.0000 Uiso R
H111 H 0.4783 0.8951 0.6345 0.0324 1.0000 Uiso R
H112 H 0.4029 0.9055 0.7350 0.0326 1.0000 Uiso R
H131 H 0.6457 1.0187 0.8028 0.0405 1.0000 Uiso R
H141 H 0.8336 0.9961 0.9238 0.0515 1.0000 Uiso R
H151 H 0.8823 0.7995 0.9666 0.0494 1.0000 Uiso R
H161 H 0.7394 0.6264 0.8915 0.0455 1.0000 Uiso R
H171 H 0.5495 0.6489 0.7698 0.0361 1.0000 Uiso R
H181 H 0.0568 0.5757 0.7878 0.0335 1.0000 Uiso R
H182 H -0.0436 0.6774 0.7584 0.0327 1.0000 Uiso R
H201 H 0.2740 0.6480 0.8876 0.0403 1.0000 Uiso R
H211 H 0.4195 0.8105 0.9868 0.0466 1.0000 Uiso R
H221 H 0.3735 1.0175 0.9809 0.0413 1.0000 Uiso R
H231 H 0.1843 1.0615 0.8719 0.0418 1.0000 Uiso R
H241 H 0.0356 0.9003 0.7732 0.0357 1.0000 Uiso R
H261 H 0.3754 0.2854 0.9767 0.0593 1.0000 Uiso R
H262 H 0.3260 0.4175 0.9568 0.0587 1.0000 Uiso R
H263 H 0.2422 0.2932 0.8954 0.0588 1.0000 Uiso R
H271 H 0.5753 0.3736 0.8006 0.0562 1.0000 Uiso R
H272 H 0.5785 0.3375 0.9206 0.0564 1.0000 Uiso R
H273 H 0.5353 0.4719 0.8944 0.0557 1.0000 Uiso R
H281 H 0.1470 0.5922 0.1146 0.0516 1.0000 Uiso R
H282 H 0.2880 0.6495 0.1233 0.0516 1.0000 Uiso R
H291 H 0.2386 0.8406 0.2124 0.0971 1.0000 Uiso R
H292 H 0.1376 0.8034 0.0968 0.0973 1.0000 Uiso R
H293 H 0.1007 0.7851 0.2124 0.0970 1.0000 Uiso R
H511 H 0.7821 0.6350 0.5834 0.0247 1.0000 Uiso R
H521 H 0.8788 0.5761 0.4343 0.0276 1.0000 Uiso R
H531 H 0.9212 0.7837 0.4275 0.0340 1.0000 Uiso R
H541 H 0.6999 0.8971 0.4303 0.0322 1.0000 Uiso R
H561 H 0.5888 0.5366 0.5764 0.0261 1.0000 Uiso R
H571 H 0.7746 0.9565 0.6261 0.0590 1.0000 Uiso R
H572 H 0.8703 0.8494 0.6244 0.0592 1.0000 Uiso R
H573 H 0.8918 0.9659 0.5664 0.0586 1.0000 Uiso R
H581 H 0.6582 0.3966 0.3862 0.0247 1.0000 Uiso R
H591 H 0.7971 0.4032 0.5629 0.0253 1.0000 Uiso R
H601 H 0.6862 0.1657 0.4533 0.0293 1.0000 Uiso R
H602 H 0.8104 0.1788 0.5493 0.0290 1.0000 Uiso R
H611 H 0.8035 0.0775 0.3194 0.0313 1.0000 Uiso R
H612 H 0.9280 0.0888 0.4148 0.0311 1.0000 Uiso R
H631 H 0.9651 -0.0187 0.2094 0.0464 1.0000 Uiso R
H641 H 1.1010 0.0201 0.0899 0.0540 1.0000 Uiso R
H651 H 1.1803 0.2234 0.0911 0.0516 1.0000 Uiso R
H661 H 1.1180 0.3896 0.2057 0.0462 1.0000 Uiso R
H671 H 0.9783 0.3512 0.3225 0.0387 1.0000 Uiso R
H681 H 0.3544 0.2797 0.3114 0.0332 1.0000 Uiso R
H682 H 0.4508 0.3862 0.2879 0.0328 1.0000 Uiso R
H701 H 0.4372 0.0603 0.3108 0.0347 1.0000 Uiso R
H711 H 0.5311 -0.0953 0.2123 0.0405 1.0000 Uiso R
H721 H 0.6564 -0.0456 0.0869 0.0444 1.0000 Uiso R
H731 H 0.6857 0.1618 0.0643 0.0476 1.0000 Uiso R
H741 H 0.5928 0.3212 0.1656 0.0409 1.0000 Uiso R
H761 H 0.6430 0.6944 0.0974 0.0623 1.0000 Uiso R
H762 H 0.5572 0.6633 0.1818 0.0622 1.0000 Uiso R
H763 H 0.6050 0.5535 0.1035 0.0619 1.0000 Uiso R
H771 H 0.8310 0.4962 0.1462 0.0690 1.0000 Uiso R
H772 H 0.8769 0.6312 0.1299 0.0687 1.0000 Uiso R
H773 H 0.9319 0.5812 0.2413 0.0690 1.0000 Uiso R
H781 H 0.8006 0.2791 0.9399 0.0541 1.0000 Uiso R
H782 H 0.9314 0.2160 0.9368 0.0545 1.0000 Uiso R
H791 H 1.0164 0.3927 0.8831 0.0772 1.0000 Uiso R
H792 H 0.9712 0.4331 0.9962 0.0769 1.0000 Uiso R
H793 H 0.8857 0.4554 0.8825 0.0773 1.0000 Uiso R

loop_
_atom_site_aniso_label
_atom_site_aniso_U_11
_atom_site_aniso_U_22
_atom_site_aniso_U_33
_atom_site_aniso_U_23
_atom_site_aniso_U_13
_atom_site_aniso_U_12
O1 0.0229(12) 0.0268(13) 0.0201(12) 0.0044(11) -0.0019(10) 0.0038(10)
O2 0.0461(16) 0.0277(15) 0.0309(15) 0.0070(12) -0.0063(13) 0.0059(13)
O3 0.0230(12) 0.0265(14) 0.0430(16) 0.0092(12) 0.0123(11) -0.0017(10)
O4 0.0177(11) 0.0180(12) 0.0324(14) 0.0049(11) 0.0079(10) -0.0003(9)
O5 0.0184(11) 0.0418(17) 0.0237(13) 0.0071(12) -0.0005(10) -0.0012(11)
O6 0.0204(12) 0.0214(14) 0.0373(15) 0.0055(11) -0.0041(11) -0.0047(10)
O7 0.0216(11) 0.0257(14) 0.0224(13) -0.0001(10) 0.0050(10) 0.0031(10)
O8 0.0330(15) 0.058(2) 0.0391(17) 0.0160(16) 0.0038(13) -0.0063(15)
O51 0.0256(12) 0.0290(14) 0.0206(13) 0.0050(11) 0.0061(10) 0.0011(10)
O52 0.065(2) 0.0282(16) 0.0264(15) 0.0066(12) 0.0105(14) -0.0008(15)
O53 0.0201(12) 0.0323(15) 0.0428(17) 0.0090(13) 0.0030(11) 0.0058(11)
O54 0.0131(10) 0.0247(14) 0.0343(14) 0.0022(11) 0.0044(10) 0.0012(9)
O55 0.0240(12) 0.0479(18) 0.0219(13) 0.0103(12) 0.0082(10) 0.0079(12)
O56 0.0274(13) 0.0267(14) 0.0363(15) 0.0038(12) 0.0166(12) 0.0047(11)
O57 0.0155(11) 0.0247(13) 0.0276(13) 0.0019(11) 0.0018(9) -0.0036(9)
O58 0.0232(14) 0.067(2) 0.0400(18) 0.0211(16) 0.0066(12) 0.0055(14)
N1 0.0198(13) 0.0212(16) 0.0279(16) 0.0043(13) 0.0058(12) 0.0006(11)
N51 0.0182(13) 0.0231(16) 0.0261(16) 0.0016(13) 0.0042(12) 0.0018(12)
C1 0.0157(14) 0.0199(18) 0.0229(17) 0.0003(14) 0.0029(13) -0.0010(12)
C2 0.0165(15) 0.0227(18) 0.0252(18) 0.0051(14) 0.0029(13) -0.0008(13)
C3 0.0206(16) 0.028(2) 0.032(2) 0.0052(16) 0.0053(15) 0.0074(14)
C4 0.0249(17) 0.0189(17) 0.0296(19) 0.0064(15) 0.0050(15) 0.0027(14)
C5 0.0186(15) 0.0173(17) 0.0303(19) 0.0023(15) 0.0027(14) -0.0047(13)
C6 0.0162(15) 0.0197(17) 0.0243(17) 0.0056(14) 0.0064(13) -0.0004(13)
C7 0.044(2) 0.028(2) 0.032(2) -0.0010(17) 0.0108(18) 0.0104(17)
C8 0.0142(14) 0.0223(18) 0.0222(17) 0.0044(14) 0.0012(12) 0.0019(13)
C9 0.0163(14) 0.0213(18) 0.0214(17) 0.0032(14) 0.0015(13) -0.0022(13)
C10 0.0164(15) 0.0246(19) 0.0278(18) 0.0050(15) 0.0016(14) -0.0005(13)
C11 0.0276(17) 0.0194(18) 0.0287(19) 0.0031(15) -0.0007(15) -0.0041(14)
C12 0.0209(16) 0.032(2) 0.0202(17) 0.0005(15) 0.0053(13) -0.0054(15)
C13 0.0302(19) 0.034(2) 0.031(2) 0.0006(18) 0.0019(16) -0.0091(17)
C14 0.0273(19) 0.058(3) 0.037(2) -0.004(2) 0.0042(18) -0.013(2)
C15 0.0225(18) 0.064(3) 0.034(2) 0.003(2) 0.0035(16) -0.0010(19)
C16 0.0254(19) 0.046(3) 0.042(2) 0.011(2) 0.0049(18) 0.0097(18)
C17 0.0235(17) 0.032(2) 0.034(2) 0.0050(17) 0.0031(16) -0.0005(15)
C18 0.0250(17) 0.030(2) 0.0261(19) -0.0027(16) 0.0077(15) -0.0038(15)
C19 0.0267(17) 0.027(2) 0.0218(17) 0.0020(15) 0.0050(14) 0.0017(15)
C20 0.039(2) 0.033(2) 0.025(2) 0.0014(17) -0.0012(16) 0.0049(18)
C21 0.037(2) 0.044(3) 0.030(2) 0.0065(19) -0.0046(17) 0.0062(19)
C22 0.034(2) 0.036(2) 0.028(2) -0.0025(18) 0.0007(17) -0.0065(17)
C23 0.039(2) 0.028(2) 0.034(2) 0.0005(18) 0.0036(18) 0.0038(17)
C24 0.0259(18) 0.030(2) 0.033(2) 0.0009(17) 0.0010(16) 0.0050(15)
C25 0.0174(15) 0.028(2) 0.0258(18) 0.0058(15) -0.0021(13) -0.0010(14)
C26 0.0271(19) 0.059(3) 0.036(2) 0.017(2) 0.0096(17) 0.0003(19)
C27 0.0188(17) 0.056(3) 0.034(2) 0.005(2) -0.0002(15) -0.0025(17)
C28 0.038(2) 0.055(3) 0.035(2) 0.009(2) 0.0055(19) 0.001(2)
C29 0.059(3) 0.055(4) 0.082(4) 0.020(3) 0.014(3) 0.008(3)
C51 0.0162(14) 0.0199(17) 0.0219(17) 0.0007(14) -0.0001(12) -0.0028(13)
C52 0.0144(14) 0.029(2) 0.0248(18) 0.0043(15) 0.0008(13) -0.0014(13)
C53 0.0200(16) 0.030(2) 0.033(2) 0.0087(17) 0.0056(15) -0.0045(14)
C54 0.0257(16) 0.0243(19) 0.029(2) 0.0082(16) 0.0006(15) -0.0050(14)
C55 0.0176(16) 0.029(2) 0.0298(19) 0.0007(16) 0.0069(14) 0.0017(14)
C56 0.0183(15) 0.0219(18) 0.0246(18) 0.0024(14) 0.0055(13) 0.0009(13)
C57 0.049(2) 0.030(2) 0.032(2) 0.0023(18) -0.0008(19) -0.0139(19)
C58 0.0165(15) 0.0230(18) 0.0216(17) -0.0002(14) 0.0029(13) -0.0038(13)
C59 0.0135(14) 0.030(2) 0.0211(17) 0.0015(15) 0.0064(13) 0.0014(13)
C60 0.0207(15) 0.029(2) 0.0232(18) 0.0029(15) 0.0058(14) 0.0015(14)
C61 0.0233(16) 0.0249(19) 0.0289(19) -0.0016(15) 0.0082(14) 0.0031(14)
C62 0.0206(16) 0.033(2) 0.0221(18) 0.0001(16) 0.0019(14) 0.0020(15)
C63 0.042(2) 0.037(2) 0.040(2) 0.003(2) 0.017(2) 0.0089(19)
C64 0.049(3) 0.050(3) 0.041(3) 0.003(2) 0.023(2) 0.017(2)
C65 0.034(2) 0.068(4) 0.030(2) 0.015(2) 0.0119(18) 0.012(2)
C66 0.036(2) 0.044(3) 0.035(2) 0.010(2) 0.0072(18) -0.0040(19)
C67 0.0318(19) 0.038(2) 0.0254(19) 0.0024(17) 0.0074(16) 0.0007(17)
C68 0.0217(16) 0.029(2) 0.0265(19) -0.0003(16) -0.0022(14) 0.0009(14)
C69 0.0198(16) 0.034(2) 0.0244(19) -0.0013(17) 0.0015(14) 0.0002(15)
C70 0.0281(18) 0.030(2) 0.0255(19) -0.0002(16) 0.0062(15) -0.0025(15)
C71 0.033(2) 0.031(2) 0.033(2) -0.0019(18) 0.0041(17) -0.0027(17)
C72 0.032(2) 0.048(3) 0.027(2) -0.0028(19) 0.0053(16) 0.0073(18)
C73 0.033(2) 0.050(3) 0.035(2) 0.003(2) 0.0118(18) 0.0002(19)
C74 0.0310(19) 0.039(2) 0.033(2) 0.0088(19) 0.0054(17) -0.0017(17)
C75 0.0328(19) 0.028(2) 0.0264(19) 0.0089(16) 0.0133(16) 0.0041(16)
C76 0.048(3) 0.049(3) 0.027(2) 0.009(2) 0.0014(19) 0.011(2)
C77 0.043(2) 0.056(3) 0.048(3) 0.017(2) 0.026(2) 0.015(2)
C78 0.031(2) 0.072(4) 0.040(3) 0.029(2) 0.0067(18) 0.004(2)
C79 0.059(3) 0.049(3) 0.051(3) 0.003(2) 0.025(3) 0.011(2)

loop_
_atom_type_symbol
_atom_type_scat_dispersion_real
_atom_type_scat_dispersion_imag
_atom_type_scat_Cromer_Mann_a1
_atom_type_scat_Cromer_Mann_b1
_atom_type_scat_Cromer_Mann_a2
_atom_type_scat_Cromer_Mann_b2
_atom_type_scat_Cromer_Mann_a3
_atom_type_scat_Cromer_Mann_b3
_atom_type_scat_Cromer_Mann_a4
_atom_type_scat_Cromer_Mann_b4
_atom_type_scat_Cromer_Mann_c
_atom_type_scat_source
C 0.0181 0.0091 2.3100 20.8439 1.0200 10.2075 1.5886 0.5687 0.8650 51.6512 0.2156 'International Tables Vol C 4.2.6.8 and 6.1.1.4'
H 0.0000 0.0000 0.4930 10.5109 0.3229 26.1257 0.1402 3.1424 0.0408 57.7998 0.0030 'International Tables Vol C 4.2.6.8 and 6.1.1.4'
N 0.0311 0.0180 12.2126 0.0057 3.1322 9.8933 2.0125 28.9975 1.1663 0.5826 -11.5290 'International Tables Vol C 4.2.6.8 and 6.1.1.4'
O 0.0492 0.0322 3.0485 13.2771 2.2868 5.7011 1.5463 0.3239 0.8670 32.9089 0.2508 'International Tables Vol C 4.2.6.8 and 6.1.1.4'

loop_
_geom_angle_atom_site_label_1
_geom_angle_atom_site_label_2
_geom_angle_atom_site_label_3
_geom_angle
_geom_angle_publ_flag
C2 O1 C25 108.3(3) yes
C3 O2 C25 109.1(3) yes
C5 O4 C6 107.8(3) yes
C9 O5 H1 110.8 no
C10 O6 C11 112.6(3) yes
C8 O7 C18 112.7(3) yes
C28 O8 H3 108.3 no
C52 O51 C75 108.1(3) yes
C53 O52 C75 109.4(3) yes
C55 O54 C56 108.5(3) yes
C59 O55 H2 113.9 no
C60 O56 C61 112.8(3) yes
C58 O57 C68 113.3(3) yes
C78 O58 H4 102.0 no
C1 N1 C4 109.1(3) yes
C1 N1 C5 107.5(3) yes
C4 N1 C5 121.1(3) yes
C51 N51 C54 109.0(3) yes
C51 N51 C55 107.5(3) yes
C54 N51 C55 121.7(3) yes
N1 C1 C2 103.3(3) yes
N1 C1 C6 100.5(3) yes
C2 C1 C6 120.8(3) yes
N1 C1 H11 110.3 no
C2 C1 H11 110.6 no
C6 C1 H11 110.3 no
C1 C2 O1 109.2(3) yes
C1 C2 C3 104.3(3) yes
O1 C2 C3 102.8(3) yes
C1 C2 H21 114.6 no
O1 C2 H21 111.3 no
C3 C2 H21 113.7 no
C2 C3 O2 104.9(3) yes
C2 C3 C4 106.8(3) yes
O2 C3 C4 109.1(3) yes
C2 C3 H31 112.2 no
O2 C3 H31 110.9 no
C4 C3 H31 112.6 no
C3 C4 N1 102.7(3) yes
C3 C4 C7 114.0(3) yes
N1 C4 C7 108.8(3) yes
C3 C4 H41 109.5 no
N1 C4 H41 111.2 no
C7 C4 H41 110.4 no
N1 C5 O4 110.5(3) yes
N1 C5 O3 127.2(4) yes
O4 C5 O3 122.2(3) yes
C1 C6 O4 103.1(3) yes
C1 C6 C8 116.8(3) yes
O4 C6 C8 112.4(3) yes
C1 C6 H61 108.3 no
O4 C6 H61 106.3 no
C8 C6 H61 109.3 no
C4 C7 H71 108.8 no
C4 C7 H72 109.4 no
H71 C7 H72 110.9 no
C4 C7 H73 109.8 no
H71 C7 H73 108.6 no
H72 C7 H73 109.4 no
C6 C8 O7 109.8(3) yes
C6 C8 C9 108.8(3) yes
O7 C8 C9 109.5(3) yes
C6 C8 H81 110.2 no
O7 C8 H81 109.8 no
C9 C8 H81 108.8 no
C8 C9 O5 108.4(3) yes
C8 C9 C10 111.9(3) yes
O5 C9 C10 111.5(3) yes
C8 C9 H91 107.6 no
O5 C9 H91 109.3 no
C10 C9 H91 108.0 no
C9 C10 O6 106.9(3) yes
C9 C10 H101 109.0 no
O6 C10 H101 111.2 no
C9 C10 H102 110.9 no
O6 C10 H102 110.2 no
H101 C10 H102 108.7 no
O6 C11 C12 109.8(3) yes
O6 C11 H111 109.2 no
C12 C11 H111 109.9 no
O6 C11 H112 109.3 no
C12 C11 H112 108.6 no
H111 C11 H112 110.0 no
C11 C12 C13 118.8(4) yes
C11 C12 C17 122.2(3) yes
C13 C12 C17 119.0(4) yes
C12 C13 C14 120.3(4) yes
C12 C13 H131 120.3 no
C14 C13 H131 119.4 no
C13 C14 C15 120.2(4) yes
C13 C14 H141 118.9 no
C15 C14 H141 120.9 no
C14 C15 C16 120.1(4) yes
C14 C15 H151 120.0 no
C16 C15 H151 119.9 no
C15 C16 C17 119.9(5) yes
C15 C16 H161 120.1 no
C17 C16 H161 120.0 no
C16 C17 C12 120.5(4) yes
C16 C17 H171 119.9 no
C12 C17 H171 119.6 no
O7 C18 C19 113.1(3) yes
O7 C18 H181 110.3 no
C19 C18 H181 109.9 no
O7 C18 H182 105.2 no
C19 C18 H182 108.7 no
H181 C18 H182 109.4 no
C18 C19 C20 121.4(4) yes
C18 C19 C24 120.2(4) yes
C20 C19 C24 118.4(4) yes
C19 C20 C21 121.2(4) yes
C19 C20 H201 120.4 no
C21 C20 H201 118.4 no
C20 C21 C22 119.6(4) yes
C20 C21 H211 120.7 no
C22 C21 H211 119.7 no
C21 C22 C23 120.0(4) yes
C21 C22 H221 119.6 no
C23 C22 H221 120.4 no
C22 C23 C24 120.3(4) yes
C22 C23 H231 120.0 no
C24 C23 H231 119.7 no
C19 C24 C23 120.5(4) yes
C19 C24 H241 119.1 no
C23 C24 H241 120.4 no
O1 C25 O2 104.3(3) yes
O1 C25 C26 108.4(3) yes
O2 C25 C26 108.7(4) yes
O1 C25 C27 111.1(3) yes
O2 C25 C27 111.4(3) yes
C26 C25 C27 112.5(3) yes
C25 C26 H261 109.4 no
C25 C26 H262 108.8 no
H261 C26 H262 108.8 no
C25 C26 H263 110.1 no
H261 C26 H263 110.2 no
H262 C26 H263 109.5 no
C25 C27 H271 108.7 no
C25 C27 H272 109.3 no
H271 C27 H272 110.5 no
C25 C27 H273 108.4 no
H271 C27 H273 109.8 no
H272 C27 H273 110.2 no
O8 C28 C29 112.1(4) yes
O8 C28 H281 108.6 no
C29 C28 H281 109.3 no
O8 C28 H282 108.9 no
C29 C28 H282 110.1 no
H281 C28 H282 107.7 no
C28 C29 H291 108.4 no
C28 C29 H292 110.4 no
H291 C29 H292 111.1 no
C28 C29 H293 109.2 no
H291 C29 H293 107.6 no
H292 C29 H293 110.2 no
N51 C51 C52 102.4(3) yes
N51 C51 C56 100.4(3) yes
C52 C51 C56 120.4(3) yes
N51 C51 H511 112.1 no
C52 C51 H511 109.7 no
C56 C51 H511 111.1 no
C51 C52 O51 109.1(3) yes
C51 C52 C53 105.2(3) yes
O51 C52 C53 102.4(3) yes
C51 C52 H521 113.7 no
O51 C52 H521 113.2 no
C53 C52 H521 112.3 no
C52 C53 O52 105.3(3) yes
C52 C53 C54 106.0(3) yes
O52 C53 C54 109.9(3) yes
C52 C53 H531 110.8 no
O52 C53 H531 112.1 no
C54 C53 H531 112.3 no
C53 C54 N51 103.3(3) yes
C53 C54 C57 112.1(3) yes
N51 C54 C57 108.9(3) yes
C53 C54 H541 111.1 no
N51 C54 H541 111.2 no
C57 C54 H541 110.0 no
N51 C55 O54 110.3(3) yes
N51 C55 O53 128.1(4) yes
O54 C55 O53 121.5(3) yes
C51 C56 O54 103.5(3) yes
C51 C56 C58 116.5(3) yes
O54 C56 C58 111.6(3) yes
C51 C56 H561 109.2 no
O54 C56 H561 108.0 no
C58 C56 H561 107.8 no
C54 C57 H571 111.8 no
C54 C57 H572 109.5 no
H571 C57 H572 108.3 no
C54 C57 H573 110.4 no
H571 C57 H573 109.0 no
H572 C57 H573 107.7 no
C56 C58 O57 110.5(3) yes
C56 C58 C59 109.1(3) yes
O57 C58 C59 110.1(3) yes
C56 C58 H581 108.8 no
O57 C58 H581 109.5 no
C59 C58 H581 108.7 no
C58 C59 O55 107.8(3) yes
C58 C59 C60 112.0(3) yes
O55 C59 C60 111.4(3) yes
C58 C59 H591 107.6 no
O55 C59 H591 109.5 no
C60 C59 H591 108.4 no
C59 C60 O56 107.5(3) yes
C59 C60 H601 109.1 no
O56 C60 H601 111.3 no
C59 C60 H602 109.9 no
O56 C60 H602 109.5 no
H601 C60 H602 109.5 no
O56 C61 C62 110.8(3) yes
O56 C61 H611 109.4 no
C62 C61 H611 110.3 no
O56 C61 H612 107.9 no
C62 C61 H612 109.5 no
H611 C61 H612 108.9 no
C61 C62 C63 118.6(4) yes
C61 C62 C67 122.1(3) yes
C63 C62 C67 119.3(4) yes
C62 C63 C64 120.3(5) yes
C62 C63 H631 119.0 no
C64 C63 H631 120.7 no
C63 C64 C65 120.2(4) yes
C63 C64 H641 119.3 no
C65 C64 H641 120.5 no
C64 C65 C66 119.7(4) yes
C64 C65 H651 120.1 no
C66 C65 H651 120.1 no
C65 C66 C67 119.9(5) yes
C65 C66 H661 119.5 no
C67 C66 H661 120.5 no
C66 C67 C62 120.4(4) yes
C66 C67 H671 119.5 no
C62 C67 H671 120.1 no
O57 C68 C69 112.6(3) yes
O57 C68 H681 107.4 no
C69 C68 H681 108.1 no
O57 C68 H682 109.1 no
C69 C68 H682 109.3 no
H681 C68 H682 110.2 no
C68 C69 C70 120.0(4) yes
C68 C69 C74 121.4(4) yes
C70 C69 C74 118.6(4) yes
C69 C70 C71 121.2(4) yes
C69 C70 H701 119.3 no
C71 C70 H701 119.6 no
C70 C71 C72 120.3(4) yes
C70 C71 H711 119.3 no
C72 C71 H711 120.4 no
C71 C72 C73 119.2(4) yes
C71 C72 H721 120.9 no
C73 C72 H721 120.0 no
C72 C73 C74 120.8(4) yes
C72 C73 H731 119.1 no
C74 C73 H731 120.1 no
C73 C74 C69 120.0(4) yes
C73 C74 H741 119.7 no
C69 C74 H741 120.4 no
O51 C75 O52 104.8(3) yes
O51 C75 C76 108.4(3) yes
O52 C75 C76 108.8(4) yes
O51 C75 C77 110.5(4) yes
O52 C75 C77 110.6(4) yes
C76 C75 C77 113.4(4) yes
C75 C76 H761 107.7 no
C75 C76 H762 110.2 no
H761 C76 H762 110.7 no
C75 C76 H763 108.9 no
H761 C76 H763 109.1 no
H762 C76 H763 110.2 no
C75 C77 H771 109.8 no
C75 C77 H772 109.4 no
H771 C77 H772 108.6 no
C75 C77 H773 111.0 no
H771 C77 H773 109.2 no
H772 C77 H773 108.9 no
O58 C78 C79 113.0(4) yes
O58 C78 H781 107.5 no
C79 C78 H781 109.5 no
O58 C78 H782 109.8 no
C79 C78 H782 108.9 no
H781 C78 H782 108.2 no
C78 C79 H791 109.0 no
C78 C79 H792 110.2 no
H791 C79 H792 109.3 no
C78 C79 H793 108.4 no
H791 C79 H793 109.7 no
H792 C79 H793 110.2 no

loop_
_geom_bond_atom_site_label_1
_geom_bond_atom_site_label_2
_geom_bond_distance
_geom_bond_publ_flag
O1 C2 1.430(4) yes
O1 C25 1.431(4) yes
O2 C3 1.430(5) yes
O2 C25 1.421(5) yes
O3 C5 1.225(5) yes
O4 C5 1.366(4) yes
O4 C6 1.464(4) yes
O5 C9 1.417(4) yes
O5 H1 0.825 no
O6 C10 1.426(4) yes
O6 C11 1.419(4) yes
O7 C8 1.433(4) yes
O7 C18 1.441(4) yes
O8 C28 1.424(6) yes
O8 H3 0.840 no
O51 C52 1.432(4) yes
O51 C75 1.430(4) yes
O52 C53 1.424(5) yes
O52 C75 1.416(5) yes
O53 C55 1.221(5) yes
O54 C55 1.358(5) yes
O54 C56 1.454(4) yes
O55 C59 1.428(4) yes
O55 H2 0.827 no
O56 C60 1.417(4) yes
O56 C61 1.409(4) yes
O57 C58 1.427(4) yes
O57 C68 1.433(4) yes
O58 C78 1.415(6) yes
O58 H4 0.832 no
N1 C1 1.459(5) yes
N1 C4 1.473(5) yes
N1 C5 1.371(5) yes
N51 C51 1.466(5) yes
N51 C54 1.472(5) yes
N51 C55 1.374(5) yes
C1 C2 1.535(4) yes
C1 C6 1.528(4) yes
C1 H11 0.985 no
C2 C3 1.558(5) yes
C2 H21 0.994 no
C3 C4 1.542(5) yes
C3 H31 0.972 no
C4 C7 1.517(5) yes
C4 H41 0.990 no
C6 C8 1.517(5) yes
C6 H61 0.994 no
C7 H71 0.979 no
C7 H72 0.959 no
C7 H73 0.956 no
C8 C9 1.532(5) yes
C8 H81 0.994 no
C9 C10 1.520(5) yes
C9 H91 0.986 no
C10 H101 0.982 no
C10 H102 0.966 no
C11 C12 1.503(5) yes
C11 H111 0.969 no
C11 H112 0.991 no
C12 C13 1.395(5) yes
C12 C17 1.382(6) yes
C13 C14 1.397(6) yes
C13 H131 0.935 no
C14 C15 1.371(8) yes
C14 H141 0.937 no
C15 C16 1.386(7) yes
C15 H151 0.935 no
C16 C17 1.399(6) yes
C16 H161 0.930 no
C17 H171 0.932 no
C18 C19 1.505(5) yes
C18 H181 0.970 no
C18 H182 0.989 no
C19 C20 1.381(6) yes
C19 C24 1.401(6) yes
C20 C21 1.394(7) yes
C20 H201 0.939 no
C21 C22 1.385(7) yes
C21 H211 0.941 no
C22 C23 1.376(6) yes
C22 H221 0.942 no
C23 C24 1.389(6) yes
C23 H231 0.926 no
C24 H241 0.950 no
C25 C26 1.512(5) yes
C25 C27 1.509(5) yes
C26 H261 0.971 no
C26 H262 0.970 no
C26 H263 0.969 no
C27 H271 0.964 no
C27 H272 0.974 no
C27 H273 0.977 no
C28 C29 1.498(8) yes
C28 H281 0.984 no
C28 H282 0.973 no
C29 H291 0.969 no
C29 H292 0.979 no
C29 H293 0.971 no
C51 C52 1.531(5) yes
C51 C56 1.524(5) yes
C51 H511 0.980 no
C52 C53 1.552(5) yes
C52 H521 0.976 no
C53 C54 1.545(6) yes
C53 H531 0.994 no
C54 C57 1.521(5) yes
C54 H541 0.985 no
C56 C58 1.523(5) yes
C56 H561 0.987 no
C57 H571 0.969 no
C57 H572 0.973 no
C57 H573 0.972 no
C58 C59 1.525(5) yes
C58 H581 0.992 no
C59 C60 1.507(5) yes
C59 H591 0.983 no
C60 H601 0.961 no
C60 H602 0.985 no
C61 C62 1.506(5) yes
C61 H611 0.977 no
C61 H612 0.974 no
C62 C63 1.387(6) yes
C62 C67 1.377(6) yes
C63 C64 1.399(6) yes
C63 H631 0.940 no
C64 C65 1.372(8) yes
C64 H641 0.935 no
C65 C66 1.389(7) yes
C65 H651 0.932 no
C66 C67 1.399(6) yes
C66 H661 0.938 no
C67 H671 0.942 no
C68 C69 1.510(5) yes
C68 H681 0.980 no
C68 H682 0.979 no
C69 C70 1.391(6) yes
C69 C74 1.394(6) yes
C70 C71 1.386(6) yes
C70 H701 0.936 no
C71 C72 1.389(6) yes
C71 H711 0.935 no
C72 C73 1.380(7) yes
C72 H721 0.947 no
C73 C74 1.405(6) yes
C73 H731 0.943 no
C74 H741 0.942 no
C75 C76 1.510(6) yes
C75 C77 1.514(5) yes
C76 H761 0.964 no
C76 H762 0.961 no
C76 H763 0.969 no
C77 H771 0.966 no
C77 H772 0.969 no
C77 H773 0.973 no
C78 C79 1.502(8) yes
C78 H781 0.981 no
C78 H782 0.976 no
C79 H791 0.965 no
C79 H792 0.971 no
C79 H793 0.962 no

loop_
_geom_hbond_atom_site_label_D
_geom_hbond_atom_site_label_H
_geom_hbond_atom_site_label_A
_geom_hbond_site_symmetry_A
_geom_hbond_angle_DHA
_geom_hbond_distance_DH
_geom_hbond_distance_HA
_geom_hbond_distance_DA
_geom_hbond_publ_flag
O5 H1 O8 . 167 0.83 1.98 2.789(6) yes
O55 H2 O58 . 165 0.83 1.98 2.784(6) yes
O8 H3 O53 . 175 0.84 1.99 2.828(6) yes
O58 H4 O3 1_655 175 0.83 1.91 2.735(6) yes
